data_4309195
loop_
_publ_author_name
'Pasquale Mura'
'Francesca Piccioli'
'Chiara Gabbiani'
'Mercedes Camalli'
'Luigi Messori'

_publ_contact_author_address
;Istituto di Cristallografia - Sezione di Monterotondo - CNR
Po Box 10
I-00016 Monterotondo Stazione
Roma
Italy
;
_publ_contact_author_email Pasquale.Mura@ic.cnr.it
_publ_contact_author_fax 39(06)90672630
_publ_contact_author_name 'Pasquale Mura'
_publ_contact_author_phone 39(06)90672615
_publ_section_title
;
Structure-Function Relationships within Keppler-Type Antitumor
Ruthenium(III) Complexes: the Case of
2-Aminothiazolium[trans-tetrachlorobis(2-aminothiazole)ruthenate(III)]
;
_journal_name_full 'Inorganic Chemistry'
_journal_page_first 4897
_journal_page_last 4899
_journal_paper_doi 10.1021/ic050194p
_journal_volume 44
_journal_year 2005
_chemical_compound_source
;
;
_chemical_formula_moiety 'C9 H13 Cl4 N6 Ru S3'
_chemical_formula_sum 'C9 H13 Cl4 N6 Ru S3'
_chemical_formula_weight 544.32
_chemical_name_systematic ?
_space_group_IT_number 15
_symmetry_cell_setting monoclinic
_symmetry_Int_Tables_number 15
_symmetry_space_group_name_Hall '-C 2yc'
_symmetry_space_group_name_H-M 'C 1 2/c 1'
_cell_angle_alpha 90.00
_cell_angle_beta 115.40(1)
_cell_angle_gamma 90.00
_cell_formula_units_Z 4
_cell_length_a 12.928(1)
_cell_length_b 8.350(1)
_cell_length_c 18.453(2)
_cell_measurement_radiation CuK\a
_cell_measurement_reflns_used 20
_cell_measurement_temperature 293
_cell_measurement_theta_max 39.46
_cell_measurement_theta_min 31.04
_cell_measurement_wavelength 1.54178
_cell_volume 1799.4(4)
_computing_cell_refinement 'MSC/AFC (Molecular Structure Coorporation, 1988)'
_computing_data_collection 'MSC/AFC (Molecular Structure Coorporation, 1988)'
_computing_data_reduction 'TEXSAN (Molecular Structure Coorporation, 1985)'
_computing_molecular_graphics 'SIR2002(Burla et al.,2003)'
_computing_publication_material 'SIR2002(Burla et al.,2003)'
_computing_structure_refinement 'SIR2002(Burla et al.,2003)'
_computing_structure_solution 'SIR2002(Burla et al.,2003)'
_diffrn_ambient_temperature 293
_diffrn_measurement_device 'Rigaku AFC-5 four circle'
_diffrn_measurement_method '\q/2\q scan'
_diffrn_radiation_detector 'NaI scintillator'
_diffrn_radiation_monochromator graphite
_diffrn_radiation_source 'rotating-anode X-ray tube'
_diffrn_radiation_type CuK\a
_diffrn_radiation_wavelength 1.54178
_diffrn_reflns_av_R_equivalents 0.044
_diffrn_reflns_limit_h_max 14
_diffrn_reflns_limit_h_min 0
_diffrn_reflns_limit_k_max 9
_diffrn_reflns_limit_k_min 0
_diffrn_reflns_limit_l_max 18
_diffrn_reflns_limit_l_min -21
_diffrn_reflns_number 6330
_diffrn_reflns_theta_full 62.11
_diffrn_reflns_theta_max 62.11
_diffrn_reflns_theta_min 5.31
_diffrn_standards_decay_% 0
_diffrn_standards_interval_count 97
_diffrn_standards_number 3
_exptl_absorpt_coefficient_mu 15.964
_exptl_absorpt_correction_T_max 1.0000
_exptl_absorpt_correction_T_min 0.9800
_exptl_absorpt_correction_type empirical
_exptl_absorpt_process_details '(North, Phillips & Mathews, 1968)'
_exptl_crystal_colour deep-violet
_exptl_crystal_density_diffrn 2.010
_exptl_crystal_description prism
_exptl_crystal_F_000 1076
_exptl_crystal_size_max 0.28
_exptl_crystal_size_mid 0.21
_exptl_crystal_size_min 0.14
_refine_ls_abs_structure_details
;
;
_refine_ls_extinction_method none
_refine_ls_goodness_of_fit_all 0.906
_refine_ls_goodness_of_fit_gt 0.906
_refine_ls_hydrogen_treatment constr
_refine_ls_matrix_type full
_refine_ls_number_parameters 133
_refine_ls_number_reflns 1279
_refine_ls_R_factor_all 0.048
_refine_ls_R_factor_gt 0.048
_refine_ls_shift/su_max 0.004
_refine_ls_shift/su_mean 0.001
_refine_ls_structure_factor_coef F
_refine_ls_weighting_details '     w=1/(6.9453+0.2487*F+0.0006*F^2^)'
_refine_ls_weighting_scheme calc
_refine_ls_wR_factor_all 0.069
_refine_ls_wR_factor_gt 0.069
_reflns_d_resolution_high 0.872
_reflns_d_resolution_low 8.335
_reflns_limit_h_max 14
_reflns_limit_h_min 0
_reflns_limit_k_max 9
_reflns_limit_k_min 0
_reflns_limit_l_max 18
_reflns_limit_l_min -21
_reflns_number_gt 1279
_reflns_number_total 1416
_reflns_threshold_expression ' F >3.0 \s(F) '
_cod_data_source_file ic050194psi20050419_070259.cif
_cod_data_source_block global
_cod_depositor_comments
;
The following automatic conversions were performed:
'_refine_ls_matrix_type' value 'Full' changed to 'full' according to
'/home/saulius/struct/CIF-dictionaries/cif_core.dic' dictionary named
'cif_core.dic' version 2.4.1 from
2010-06-29.

'_refine_ls_structure_factor_coef' value ' F' changed to 'F'
according to '/home/saulius/struct/CIF-dictionaries/cif_core.dic'
dictionary named 'cif_core.dic' version 2.4.1 from
2010-06-29.

'_atom_site_thermal_displace_type' value 'uani' changed to
'Uani' according to '/home/saulius/struct/CIF-dictionaries/cif_core.dic'
dictionary named 'cif_core.dic' version 2.4.1 from 2010-06-29 (16
times).

'_atom_site_thermal_displace_type' value 'uiso' changed to 'Uiso'
according to '/home/saulius/struct/CIF-dictionaries/cif_core.dic'
dictionary named 'cif_core.dic' version 2.4.1 from 2010-06-29 (4 times).

Automatic conversion script
Id: cif_fix_enum 1527 2010-12-29 10:47:43Z saulius 
;
_cod_database_code 4309195

loop_
_symmetry_equiv_pos_site_id
_symmetry_equiv_pos_as_xyz
1 +x,+y,+z
2 -x,+y,1/2-z
3 -x,-y,-z
4 +x,-y,1/2+z
5 1/2+x,1/2+y,+z
6 1/2-x,1/2+y,1/2-z
7 1/2-x,1/2-y,-z
8 1/2+x,1/2-y,1/2+z

loop_
_atom_site_aniso_label
_atom_site_aniso_U_11
_atom_site_aniso_U_12
_atom_site_aniso_U_13
_atom_site_aniso_U_22
_atom_site_aniso_U_23
_atom_site_aniso_U_33
Ru1 0.0214(4) 0.0000 0.0109(3) 0.0346(5) 0.0000 0.0328(5)
Cl1 0.039(1) 0.0000 0.023(1) 0.039(1) 0.0000 0.075(2)
Cl3 0.037(1) -0.0014(9) 0.0188(9) 0.084(2) -0.003(1) 0.041(1)
Cl2 0.036(1) 0.0000 0.013(1) 0.039(1) 0.0000 0.070(2)
S1 0.031(1) 0.003(1) 0.006(1) 0.083(2) -0.012(1) 0.065(1)
N1 0.028(3) 0.001(3) 0.020(3) 0.048(4) 0.000(3) 0.051(4)
N2 0.034(4) 0.000(4) 0.013(4) 0.081(6) -0.028(5) 0.069(5)
C1 0.036(4) 0.003(4) 0.019(4) 0.065(6) -0.011(4) 0.056(5)
C2 0.042(5) -0.013(5) 0.005(4) 0.087(7) -0.009(5) 0.047(5)
C3 0.051(5) -0.021(4) 0.022(4) 0.060(5) -0.022(4) 0.048(5)
S2 0.051(6) 0.008(5) -0.021(6) 0.081(8) 0.033(8) 0.115(9)
C4 0.014(9) 0.006(9) -0.01(1) 0.04(1) 0.01(1) 0.05(2)
C5 0.11(4) -0.05(3) 0.01(2) 0.14(5) 0.01(2) 0.05(2)
C6 0.10(2) -0.03(2) 0.03(2) 0.08(2) -0.02(1) 0.06(2)
N3 0.03(2) 0.01(1) 0.01(2) 0.08(2) -0.08(2) 0.14(3)
N4 0.06(1) 0.01(1) 0.02(1) 0.09(2) 0.01(1) 0.10(2)

loop_
_atom_site_label
_atom_site_fract_x
_atom_site_fract_y
_atom_site_fract_z
_atom_site_occupancy
_atom_site_U_iso_or_equiv
_atom_site_thermal_displace_type
Ru1 1.0000 0.3942(1) 0.7500 0.500 0.0299(3) Uani
Cl1 1.0000 0.1128(3) 0.7500 0.500 0.052(1) Uani
Cl3 1.0320(2) 0.3914(3) 0.6331(1) 1.000 0.053(1) Uani
Cl2 1.0000 0.6769(3) 0.7500 0.500 0.052(1) Uani
S1 0.6048(2) 0.4430(4) 0.6052(2) 1.000 0.065(1) Uani
N1 0.8197(5) 0.3899(8) 0.6758(4) 1.000 0.041(3) Uani
N2 0.7530(7) 0.588(1) 0.7378(5) 1.000 0.065(4) Uani
C1 0.7386(7) 0.480(1) 0.6815(5) 1.000 0.052(4) Uani
C2 0.6643(8) 0.306(1) 0.5653(6) 1.000 0.064(4) Uani
C3 0.7751(8) 0.292(1) 0.6082(5) 1.000 0.052(4) Uani
S2 0.655(1) 0.812(2) 0.466(1) 0.500 0.102(6) Uani
C4 0.767(2) 0.795(3) 0.558(2) 0.500 0.042(9) Uani
C5 0.706(4) 0.664(7) 0.422(3) 0.500 0.11(3) Uani
C6 0.811(3) 0.627(3) 0.482(2) 0.500 0.08(1) Uani
N3 0.856(3) 0.703(5) 0.546(3) 0.500 0.10(2) Uani
N4 0.780(2) 0.870(3) 0.628(2) 0.500 0.09(1) Uani
H1 0.6885 0.6474 0.7365 1.000 0.065 Uiso
H2 0.8280 0.6076 0.7798 1.000 0.065 Uiso
H3 0.8216 0.2203 0.5942 1.000 0.052 Uiso
H4 0.6215 0.2458 0.5173 1.000 0.064 Uiso

loop_
_atom_type_symbol
_atom_type_number_in_cell
_atom_type_description
_atom_type_scat_dispersion_real
_atom_type_scat_dispersion_imag
_atom_type_scat_source
'H   ' 52 'Hydrogen    ' 0.0000 0.0000 ' Int. Tab. C, 4.2.6.8, 6.1.1.4'
'C   ' 36 'Carbon      ' 0.0170 0.0090 ' Int. Tab. C, 4.2.6.8, 6.1.1.4'
'N   ' 24 'Nitrogen    ' 0.0290 0.0180 ' Int. Tab. C, 4.2.6.8, 6.1.1.4'
'S   ' 12 'Sulphur     ' 0.3190 0.5570 ' Int. Tab. C, 4.2.6.8, 6.1.1.4'
'Cl  ' 16 'Chlorine    ' 0.3480 0.7020 ' Int. Tab. C, 4.2.6.8, 6.1.1.4'
'Ru  ' 4 'Ruthenium   ' -0.1050 3.2960 ' Int. Tab. C, 4.2.6.8, 6.1.1.4'

loop_
_geom_angle_atom_site_label_1
_geom_angle_atom_site_label_2
_geom_angle_atom_site_label_3
_geom_angle
_geom_angle_site_symmetry_1
_geom_angle_site_symmetry_2
_geom_angle_site_symmetry_3
_geom_angle_publ_flag
N1 Ru1 Cl1 89.0(2) . . . yes
Cl3 Ru1 Cl1 89.43(8) . . . yes
Cl3 Ru1 N1 89.1(2) . . . yes
Cl2 Ru1 Cl1 180.0 . . . yes
Cl2 Ru1 N1 91.0(2) . . . yes
Cl2 Ru1 Cl3 90.57(9) . . . yes
C2 S1 C1 89.6(6) . . . yes
C3 N1 Ru1 120.2(5) . . . yes
C1 N1 Ru1 128.2(6) . . . yes
C1 N1 C3 111.4(9) . . . yes
H1 N2 C1 120.0 . . . no
H2 N2 C1 120.0 . . . no
H2 N2 H1 120.0 . . . no
N1 C1 S1 112.4(7) . . . yes
N2 C1 S1 121.1(7) . . . yes
N2 C1 N1 126(1) . . . yes
H4 C2 S1 124.0 . . . no
C3 C2 S1 112.1(9) . . . yes
C3 C2 H4 124.0 . . . no
N1 C3 H3 122.8 . . . no
C2 C3 H3 122.7 . . . no
C2 C3 N1 114.5(8) . . . yes
C5 S2 C4 94(2) . . . yes
N3 C4 S2 106(2) . . . yes
N4 C4 S2 127(2) . . . yes
N4 C4 N3 126(3) . . . yes
C6 C5 S2 102(4) . . . yes
N3 C6 C5 123(4) . . . yes
C4 N3 C6 109(4) . . . yes

loop_
_geom_bond_atom_site_label_1
_geom_bond_atom_site_label_2
_geom_bond_distance
_geom_bond_site_symmetry_1
_geom_bond_site_symmetry_2
_geom_bond_publ_flag
Ru1 Cl1 2.350(3) . . yes
Ru1 Cl3 2.365(2) . . yes
Ru1 Cl2 2.360(3) . . yes
Ru1 N1 2.138(9) . . yes
S1 C1 1.73(1) . . yes
S1 C2 1.71(1) . . yes
N1 C1 1.33(1) . . yes
N1 C3 1.39(1) . . yes
N2 C1 1.33(1) . . yes
N2 H1 0.960 . . no
N2 H2 0.960 . . no
C2 C3 1.31(2) . . yes
C2 H4 0.960 . . no
C3 H3 0.960 . . no
S2 C4 1.69(5) . . yes
S2 C5 1.76(5) . . yes
C4 N3 1.48(5) . . yes
C4 N4 1.38(5) . . yes
C5 C6 1.37(9) . . yes
C6 N3 1.25(7) . . yes

loop_
_geom_torsion_atom_site_label_1
_geom_torsion_atom_site_label_2
_geom_torsion_atom_site_label_3
_geom_torsion_atom_site_label_4
_geom_torsion
_geom_torsion_site_symmetry_1
_geom_torsion_site_symmetry_2
_geom_torsion_site_symmetry_3
_geom_torsion_site_symmetry_4
_geom_torsion_publ_flag
? ? ? ? ? . . . . ?
